data_4111101
loop_
_publ_author_name
'Jillian A. Hatnean'
'Ritu Raturi'
'Julie Lefebvre'
'Daniel B. Leznoff'
'Gavin Lawes'
'Samuel A. Johnson'

_publ_section_title
;
 Assembly of Triangular Trimetallic Complexes by Triamidophosphine
 Ligands: Spin-Frustrated Mn2+ Plaquettes and Diamagnetic Mg2+ Analogues
 with a Combined Through-Space, Through-Bond Pathway for 31P-31P Spin-Spin
 Coupling
;
_journal_name_full 'Journal of the American Chemical Society'
_journal_page_first 14992
_journal_page_last 14999
_journal_paper_doi 10.1021/ja065597i
_journal_volume 128
_journal_year 2006
_chemical_formula_sum 'C72 H60 F36 Mn3 N6 O3 P2'
_chemical_formula_weight 1968.02
_chemical_name_systematic
;
 ?
;
_space_group_IT_number 14
_symmetry_cell_setting monoclinic
_symmetry_space_group_name_Hall '-P 2ybc'
_symmetry_space_group_name_H-M 'P 1 21/c 1'
_atom_sites_solution_hydrogens geom
_atom_sites_solution_primary direct
_atom_sites_solution_secondary difmap
_audit_conform_dict_location ftp://ftp.iucr.org/pub/cif_core.dic
_audit_conform_dict_name cif_core.dic
_audit_conform_dict_version 2.2
_audit_creation_date 2006-09-13T14:53:35-00:00
_audit_creation_method 'WinGX routine CIF_UPDATE'
_cell_angle_alpha 90
_cell_angle_beta 90.1720(10)
_cell_angle_gamma 90
_cell_formula_units_Z 4
_cell_length_a 16.2034(17)
_cell_length_b 21.886(2)
_cell_length_c 22.723(2)
_cell_measurement_reflns_used 9193
_cell_measurement_temperature 143(2)
_cell_measurement_theta_max 28.21
_cell_measurement_theta_min 2.19
_cell_volume 8058.2(13)
_computing_cell_refinement 'Bruker SMART'
_computing_data_collection 'Bruker SMART'
_computing_data_reduction 'Bruker SAINT'
_computing_molecular_graphics 'Bruker SHELXTL'
_computing_publication_material 'Bruker SHELXTL'
_computing_structure_refinement 'SHELXL-97 (Sheldrick, 1997)'
_computing_structure_solution 'Bruker SHELXTL'
_diffrn_ambient_temperature 143(2)
_diffrn_measured_fraction_theta_full 0.999
_diffrn_measured_fraction_theta_max 0.999
_diffrn_measurement_device_type 'CCD area detector'
_diffrn_measurement_method 'phi and omega scans'
_diffrn_radiation_monochromator graphite
_diffrn_radiation_type MoK\a
_diffrn_radiation_wavelength 0.71073
_diffrn_reflns_av_R_equivalents 0.0378
_diffrn_reflns_av_unetI/netI 0.0294
_diffrn_reflns_limit_h_max 19
_diffrn_reflns_limit_h_min -19
_diffrn_reflns_limit_k_max 26
_diffrn_reflns_limit_k_min -26
_diffrn_reflns_limit_l_max 27
_diffrn_reflns_limit_l_min -27
_diffrn_reflns_number 76431
_diffrn_reflns_theta_full 25
_diffrn_reflns_theta_max 25
_diffrn_reflns_theta_min 1.26
_exptl_absorpt_coefficient_mu 0.636
_exptl_absorpt_correction_T_max 0.9391
_exptl_absorpt_correction_T_min 0.8321
_exptl_absorpt_correction_type multi-scan
_exptl_absorpt_process_details 'SADABS, BRUKER 2001'
_exptl_crystal_colour colorless
_exptl_crystal_density_diffrn 1.622
_exptl_crystal_description plate
_exptl_crystal_F_000 3948
_exptl_crystal_size_max 0.3
_exptl_crystal_size_mid 0.25
_exptl_crystal_size_min 0.1
_refine_diff_density_max 1.459
_refine_diff_density_min -0.795
_refine_diff_density_rms 0.083
_refine_ls_extinction_method none
_refine_ls_goodness_of_fit_ref 1.034
_refine_ls_hydrogen_treatment constr
_refine_ls_matrix_type full
_refine_ls_number_parameters 1127
_refine_ls_number_reflns 14174
_refine_ls_number_restraints 0
_refine_ls_restrained_S_all 1.034
_refine_ls_R_factor_all 0.0685
_refine_ls_R_factor_gt 0.053
_refine_ls_shift/su_max 0.001
_refine_ls_shift/su_mean 0
_refine_ls_structure_factor_coef Fsqd
_refine_ls_weighting_details 'calc w=1/[\s^2^(Fo^2^)+(0.0744P)^2^+14.1699P] where P=(Fo^2^+2Fc^2^)/3'
_refine_ls_weighting_scheme calc
_refine_ls_wR_factor_gt 0.1339
_refine_ls_wR_factor_ref 0.1461
_reflns_number_gt 11267
_reflns_number_total 14174
_reflns_threshold_expression >2sigma(I)
_cod_data_source_file ja065597isi20060914_094843.cif
_cod_data_source_block jhmnreps
_cod_original_cell_volume 8058.2(15)
_cod_database_code 4111101

loop_
_symmetry_equiv_pos_as_xyz
'x, y, z'
'-x, y+1/2, -z+1/2'
'-x, -y, -z'
'x, -y-1/2, z-1/2'

loop_
_atom_site_label
_atom_site_type_symbol
_atom_site_fract_x
_atom_site_fract_y
_atom_site_fract_z
_atom_site_U_iso_or_equiv
_atom_site_adp_type
_atom_site_occupancy
_atom_site_symmetry_multiplicity
_atom_site_calc_flag
_atom_site_refinement_flags
_atom_site_disorder_assembly
_atom_site_disorder_group
Mn1 Mn 0.21478(3) 0.96090(2) 0.16968(2) 0.02348(13) Uani 1 1 d . . .
Mn2 Mn 0.35206(3) 0.90213(2) 0.26608(2) 0.02370(13) Uani 1 1 d . . .
Mn3 Mn 0.17786(3) 0.97283(2) 0.31377(2) 0.02314(13) Uani 1 1 d . . .
N1 N 0.15698(17) 0.88372(13) 0.13840(13) 0.0274(6) Uani 1 1 d . . .
N2 N 0.32072(16) 0.81149(12) 0.27655(13) 0.0257(6) Uani 1 1 d . . .
N3 N 0.08088(16) 0.91278(13) 0.32662(12) 0.0255(6) Uani 1 1 d . . .
N4 N 0.31048(17) 0.96707(13) 0.33040(12) 0.0262(6) Uani 1 1 d . . .
N5 N 0.17426(17) 1.02721(12) 0.23493(12) 0.0247(6) Uani 1 1 d . . .
N6 N 0.34432(16) 0.95509(12) 0.18436(12) 0.0244(6) Uani 1 1 d . . .
O1 O 0.18685(15) 1.02323(12) 0.09732(11) 0.0342(6) Uani 1 1 d . . .
O2 O 0.48590(14) 0.90358(11) 0.27021(11) 0.0315(6) Uani 1 1 d . . .
O3 O 0.15773(15) 1.03611(11) 0.38684(11) 0.0336(6) Uani 1 1 d . . .
P1 P 0.17375(5) 0.85776(4) 0.24924(4) 0.02426(19) Uani 1 1 d . . .
P2 P 0.34296(6) 1.06821(4) 0.25142(4) 0.0307(2) Uani 1 1 d . . .
C1 C 0.1124(2) 0.84778(15) 0.18174(15) 0.0264(7) Uani 1 1 d . . .
H1A H 0.1099 0.8042 0.1701 0.032 Uiso 1 1 calc R . .
H1B H 0.0555 0.8634 0.187 0.032 Uiso 1 1 calc R . .
C2 C 0.24313(19) 0.79169(15) 0.25020(16) 0.0270(7) Uani 1 1 d . . .
H2A H 0.2187 0.7581 0.2736 0.032 Uiso 1 1 calc R . .
H2B H 0.2525 0.7767 0.2096 0.032 Uiso 1 1 calc R . .
C3 C 0.1001(2) 0.84976(15) 0.31049(15) 0.0267(7) Uani 1 1 d . . .
H3A H 0.0498 0.8277 0.2977 0.032 Uiso 1 1 calc R . .
H3B H 0.1254 0.8276 0.3439 0.032 Uiso 1 1 calc R . .
C4 C 0.1436(2) 0.86921(15) 0.08029(16) 0.0282(8) Uani 1 1 d . . .
C5 C 0.0756(2) 0.83510(16) 0.05965(16) 0.0299(8) Uani 1 1 d . . .
H5 H 0.0362 0.8197 0.0867 0.036 Uiso 1 1 calc R . .
C6 C 0.0661(2) 0.82393(17) 0.00000(17) 0.0342(8) Uani 1 1 d . . .
C7 C 0.1220(2) 0.84466(18) -0.04099(17) 0.0365(9) Uani 1 1 d . . .
H7 H 0.1142 0.837 -0.0818 0.044 Uiso 1 1 calc R . .
C8 C 0.1898(2) 0.87698(17) -0.02095(16) 0.0336(8) Uani 1 1 d . . .
C9 C 0.2008(2) 0.88903(16) 0.03785(16) 0.0308(8) Uani 1 1 d . . .
H9 H 0.2482 0.9112 0.0502 0.037 Uiso 1 1 calc R . .
C10 C -0.0052(3) 0.7865(2) -0.02093(19) 0.0446(10) Uani 1 1 d . . .
C11 C 0.2533(3) 0.8993(2) -0.06361(18) 0.0417(9) Uani 1 1 d . . .
C12 C 0.3691(2) 0.76449(16) 0.29709(15) 0.0270(7) Uani 1 1 d . . .
C13 C 0.3563(2) 0.70268(16) 0.28211(16) 0.0288(8) Uani 1 1 d . . .
H13 H 0.3127 0.6921 0.256 0.035 Uiso 1 1 calc R . .
C14 C 0.4064(2) 0.65718(17) 0.30493(18) 0.0343(8) Uani 1 1 d . . .
C15 C 0.4708(2) 0.67030(19) 0.34243(19) 0.0414(10) Uani 1 1 d . . .
H15 H 0.5049 0.6387 0.3578 0.05 Uiso 1 1 calc R . .
C16 C 0.4845(2) 0.73039(19) 0.35698(18) 0.0383(9) Uani 1 1 d . A .
C17 C 0.4350(2) 0.77683(17) 0.33569(16) 0.0323(8) Uani 1 1 d . . .
H17 H 0.4457 0.8178 0.3473 0.039 Uiso 1 1 calc R . .
C18 C 0.3914(3) 0.59297(19) 0.2857(2) 0.0461(10) Uani 1 1 d . . .
C19 C 0.5546(3) 0.7464(2) 0.3977(2) 0.0531(12) Uani 1 1 d . . .
C20 C 0.00211(19) 0.92264(16) 0.34676(14) 0.0250(7) Uani 1 1 d . . .
C21 C -0.0539(2) 0.87628(17) 0.36155(15) 0.0285(8) Uani 1 1 d . . .
H21 H -0.0364 0.8349 0.3611 0.034 Uiso 1 1 calc R . .
C22 C -0.1350(2) 0.89035(18) 0.37687(15) 0.0318(8) Uani 1 1 d . . .
C23 C -0.1626(2) 0.94954(18) 0.37987(16) 0.0349(9) Uani 1 1 d . . .
H23 H -0.2182 0.9584 0.3899 0.042 Uiso 1 1 calc R . .
C24 C -0.1068(2) 0.99616(18) 0.36783(15) 0.0308(8) Uani 1 1 d . . .
C25 C -0.0268(2) 0.98310(16) 0.35178(15) 0.0277(7) Uani 1 1 d . . .
H25 H 0.01 1.0159 0.3439 0.033 Uiso 1 1 calc R . .
C26 C -0.1925(2) 0.8389(2) 0.38882(19) 0.0416(10) Uani 1 1 d . . .
C27 C -0.1344(2) 1.06079(19) 0.37313(18) 0.0403(9) Uani 1 1 d . . .
C28 C 0.3470(2) 1.02861(15) 0.32291(16) 0.0293(8) Uani 1 1 d . . .
H28A H 0.4059 1.0256 0.3343 0.035 Uiso 1 1 calc R . .
H28B H 0.3203 1.0558 0.3521 0.035 Uiso 1 1 calc R . .
C29 C 0.2322(2) 1.07928(15) 0.23649(16) 0.0289(8) Uani 1 1 d . . .
H29A H 0.2113 1.1082 0.2665 0.035 Uiso 1 1 calc R . .
H29B H 0.2277 1.1002 0.198 0.035 Uiso 1 1 calc R . .
C30 C 0.3816(2) 1.01585(16) 0.19438(16) 0.0292(8) Uani 1 1 d . . .
H30A H 0.3786 1.0381 0.1565 0.035 Uiso 1 1 calc R . .
H30B H 0.4409 1.009 0.2028 0.035 Uiso 1 1 calc R . .
C31 C 0.31755(19) 0.94380(17) 0.38879(15) 0.0276(7) Uani 1 1 d . . .
C32 C 0.3528(2) 0.97517(17) 0.43651(17) 0.0321(8) Uani 1 1 d . . .
H32 H 0.3763 1.0145 0.4308 0.039 Uiso 1 1 calc R . .
C33 C 0.3534(2) 0.94841(18) 0.49248(17) 0.0347(9) Uani 1 1 d . . .
C34 C 0.3203(2) 0.8914(2) 0.50259(18) 0.0397(9) Uani 1 1 d . . .
H34 H 0.3206 0.8741 0.5409 0.048 Uiso 1 1 calc R . .
C35 C 0.2864(2) 0.85988(19) 0.45539(17) 0.0384(9) Uani 1 1 d . . .
C36 C 0.2851(2) 0.88597(17) 0.39992(16) 0.0327(8) Uani 1 1 d . . .
H36 H 0.2611 0.8637 0.3683 0.039 Uiso 1 1 calc R . .
C37 C 0.3912(3) 0.9819(2) 0.54341(19) 0.0462(10) Uani 1 1 d . . .
C38 C 0.2526(3) 0.7964(2) 0.46280(19) 0.0534(12) Uani 1 1 d . . .
C39 C 0.0917(2) 1.04533(16) 0.22459(14) 0.0266(7) Uani 1 1 d . . .
C40 C 0.0650(2) 1.10618(17) 0.22517(16) 0.0352(9) Uani 1 1 d . . .
H40 H 0.1035 1.1381 0.232 0.042 Uiso 1 1 calc R . .
C41 C -0.0173(3) 1.12005(19) 0.21582(19) 0.0423(10) Uani 1 1 d . . .
C42 C -0.0756(2) 1.0759(2) 0.20509(18) 0.0427(10) Uani 1 1 d . . .
H42 H -0.1318 1.0864 0.1987 0.051 Uiso 1 1 calc R . .
C43 C -0.0499(2) 1.01505(18) 0.20390(16) 0.0323(8) Uani 1 1 d . . .
C44 C 0.0322(2) 1.00043(16) 0.21345(15) 0.0278(7) Uani 1 1 d . . .
H44 H 0.0485 0.9588 0.2124 0.033 Uiso 1 1 calc R . .
C45 C -0.0431(3) 1.1860(2) 0.2192(3) 0.0630(14) Uani 1 1 d . . .
C46 C -0.1093(2) 0.96508(19) 0.19016(18) 0.0386(9) Uani 1 1 d . . .
C47 C 0.3883(2) 0.91991(16) 0.14216(15) 0.0276(7) Uani 1 1 d . . .
C48 C 0.4533(2) 0.94223(18) 0.10788(17) 0.0356(9) Uani 1 1 d . . .
H48 H 0.4676 0.9843 0.1094 0.043 Uiso 1 1 calc R . .
C49 C 0.4970(2) 0.9026(2) 0.07163(19) 0.0438(10) Uani 1 1 d . . .
C50 C 0.4797(2) 0.8410(2) 0.06886(18) 0.0423(10) Uani 1 1 d . . .
H50 H 0.5116 0.8144 0.0449 0.051 Uiso 1 1 calc R . .
C51 C 0.4148(2) 0.81902(17) 0.10189(16) 0.0335(8) Uani 1 1 d . . .
C52 C 0.3685(2) 0.85773(16) 0.13659(15) 0.0281(7) Uani 1 1 d . . .
H52 H 0.3223 0.8419 0.1572 0.034 Uiso 1 1 calc R . .
C53 C 0.5677(4) 0.9264(3) 0.0366(3) 0.0747(18) Uani 1 1 d . . .
C54 C 0.3997(3) 0.75106(19) 0.10577(19) 0.0435(10) Uani 1 1 d . . .
C55 C 0.1025(2) 1.02907(19) 0.07535(17) 0.0364(9) Uani 1 1 d . . .
H55A H 0.0725 1.0615 0.0969 0.044 Uiso 1 1 calc R . .
H55B H 0.0722 0.9901 0.0799 0.044 Uiso 1 1 calc R . .
C56 C 0.1112(3) 1.0455(2) 0.01127(18) 0.0462(10) Uani 1 1 d . . .
H56A H 0.0631 1.0694 -0.0028 0.055 Uiso 1 1 calc R . .
H56B H 0.1172 1.0085 -0.0134 0.055 Uiso 1 1 calc R . .
C57 C 0.1888(3) 1.0835(2) 0.0107(2) 0.0582(13) Uani 1 1 d . . .
H57A H 0.1771 1.1264 0.0218 0.07 Uiso 1 1 calc R . .
H57B H 0.2151 1.0828 -0.0286 0.07 Uiso 1 1 calc R . .
C58 C 0.2431(3) 1.0526(2) 0.05639(19) 0.0441(10) Uani 1 1 d . . .
H58A H 0.2795 1.022 0.0376 0.053 Uiso 1 1 calc R . .
H58B H 0.2778 1.0831 0.077 0.053 Uiso 1 1 calc R . .
C59 C 0.5400(2) 0.86455(19) 0.23516(18) 0.0375(9) Uani 1 1 d . . .
H59A H 0.5192 0.8606 0.1943 0.045 Uiso 1 1 calc R . .
H59B H 0.5448 0.8233 0.2528 0.045 Uiso 1 1 calc R . .
C60 C 0.6209(3) 0.8972(3) 0.2366(3) 0.0698(16) Uani 1 1 d . . .
H60A H 0.6671 0.8683 0.2306 0.084 Uiso 1 1 calc R . .
H60B H 0.6231 0.9291 0.2058 0.084 Uiso 1 1 calc R . .
C61 C 0.6247(2) 0.9247(2) 0.2961(2) 0.0511(11) Uani 1 1 d . . .
H61A H 0.6563 0.9634 0.2954 0.061 Uiso 1 1 calc R . .
H61B H 0.6512 0.8964 0.3244 0.061 Uiso 1 1 calc R . .
C62 C 0.5365(2) 0.93624(18) 0.31269(18) 0.0374(9) Uani 1 1 d . . .
H62A H 0.5256 0.9211 0.353 0.045 Uiso 1 1 calc R . .
H62B H 0.5242 0.9805 0.3114 0.045 Uiso 1 1 calc R . .
C63 C 0.1340(2) 1.0121(2) 0.44457(17) 0.0410(9) Uani 1 1 d . . .
H63A H 0.1832 1.0056 0.4697 0.049 Uiso 1 1 calc R . .
H63B H 0.1041 0.9729 0.4404 0.049 Uiso 1 1 calc R . .
C64 C 0.0786(3) 1.0606(2) 0.47054(18) 0.0466(10) Uani 1 1 d . . .
H64A H 0.0211 1.0564 0.4563 0.056 Uiso 1 1 calc R . .
H64B H 0.0792 1.0593 0.5141 0.056 Uiso 1 1 calc R . .
C65 C 0.1181(4) 1.1183(2) 0.4477(2) 0.0633(14) Uani 1 1 d . . .
H65A H 0.0781 1.1525 0.4475 0.076 Uiso 1 1 calc R . .
H65B H 0.1664 1.1299 0.472 0.076 Uiso 1 1 calc R . .
C66 C 0.1438(3) 1.10197(18) 0.38619(19) 0.0422(10) Uani 1 1 d . . .
H66A H 0.0999 1.1127 0.3576 0.051 Uiso 1 1 calc R . .
H66B H 0.195 1.1239 0.3753 0.051 Uiso 1 1 calc R . .
F1 F -0.06636(16) 0.78246(15) 0.01742(12) 0.0668(8) Uani 1 1 d . . .
F2 F 0.01540(19) 0.73049(14) -0.03438(19) 0.0961(13) Uani 1 1 d . . .
F3 F -0.04026(19) 0.80995(16) -0.06915(13) 0.0786(10) Uani 1 1 d . . .
F4 F 0.2449(2) 0.95835(13) -0.07534(14) 0.0785(10) Uani 1 1 d . . .
F5 F 0.24882(18) 0.87098(15) -0.11512(12) 0.0719(9) Uani 1 1 d . . .
F6 F 0.32947(16) 0.89276(16) -0.04433(12) 0.0714(9) Uani 1 1 d . . .
F7 F 0.31375(14) 0.58171(10) 0.27029(13) 0.0554(7) Uani 1 1 d . . .
F8 F 0.41120(17) 0.55200(11) 0.32760(14) 0.0658(8) Uani 1 1 d . . .
F9 F 0.43833(18) 0.57785(13) 0.23954(14) 0.0690(8) Uani 1 1 d . . .
F10A F 0.6233(7) 0.7514(13) 0.3695(4) 0.115(11) Uani 0.52(4) 1 d P A 1
F11A F 0.5674(10) 0.7086(6) 0.4392(7) 0.090(8) Uani 0.52(4) 1 d P A 1
F12A F 0.5456(13) 0.8004(8) 0.4235(10) 0.123(13) Uani 0.52(4) 1 d P A 1
F10B F 0.5324(10) 0.7453(14) 0.4521(4) 0.107(11) Uani 0.48(4) 1 d P A 2
F11B F 0.5849(11) 0.7986(9) 0.3896(10) 0.105(11) Uani 0.48(4) 1 d P A 2
F12B F 0.6164(10) 0.7066(9) 0.3945(11) 0.125(14) Uani 0.48(4) 1 d P A 2
F13 F -0.25972(15) 0.85649(13) 0.41833(13) 0.0624(8) Uani 1 1 d . . .
F14 F -0.15948(15) 0.79516(13) 0.42095(15) 0.0712(9) Uani 1 1 d . . .
F15 F -0.22099(18) 0.81393(14) 0.33954(13) 0.0696(8) Uani 1 1 d . . .
F16 F -0.20019(17) 1.07314(13) 0.33993(15) 0.0710(9) Uani 1 1 d . . .
F17 F -0.07716(15) 1.10168(11) 0.35930(12) 0.0545(7) Uani 1 1 d . . .
F18 F -0.15717(19) 1.07400(13) 0.42829(12) 0.0688(8) Uani 1 1 d . . .
F19 F 0.46542(17) 0.96219(18) 0.55621(14) 0.0863(11) Uani 1 1 d . . .
F20 F 0.34917(18) 0.97483(17) 0.59255(12) 0.0803(10) Uani 1 1 d . . .
F21 F 0.3985(3) 1.04016(15) 0.53457(15) 0.1159(16) Uani 1 1 d . . .
F22 F 0.2086(2) 0.79240(15) 0.51261(14) 0.0777(9) Uani 1 1 d . . .
F23 F 0.3128(2) 0.75513(14) 0.46963(16) 0.0830(10) Uani 1 1 d . . .
F24 F 0.2102(2) 0.77691(15) 0.41900(14) 0.0941(12) Uani 1 1 d . . .
F25 F 0.0204(3) 1.22466(16) 0.2004(3) 0.1349(19) Uani 1 1 d . . .
F26 F -0.0582(4) 1.20391(16) 0.26925(14) 0.149(2) Uani 1 1 d . . .
F27 F -0.0973(2) 1.20164(13) 0.18206(13) 0.0752(9) Uani 1 1 d . . .
F28 F -0.18600(16) 0.97950(15) 0.2011(2) 0.0954(12) Uani 1 1 d . . .
F29 F -0.09455(17) 0.91404(12) 0.21962(13) 0.0646(8) Uani 1 1 d . . .
F30 F -0.1059(2) 0.94849(17) 0.13455(13) 0.0913(12) Uani 1 1 d . . .
F31 F 0.5813(2) 0.98416(17) 0.04079(18) 0.1076(15) Uani 1 1 d . . .
F32 F 0.5542(3) 0.9205(2) -0.0215(2) 0.137(2) Uani 1 1 d . . .
F33 F 0.6327(3) 0.8967(3) 0.0437(4) 0.225(4) Uani 1 1 d . . .
F34 F 0.4342(2) 0.72790(13) 0.15514(13) 0.0724(8) Uani 1 1 d . . .
F35 F 0.43184(19) 0.72054(12) 0.06167(13) 0.0667(8) Uani 1 1 d . . .
F36 F 0.32050(16) 0.73786(12) 0.10925(13) 0.0604(7) Uani 1 1 d . . .
C67 C 0.3458(7) 0.2147(5) 0.3383(7) 0.160(6) Uani 1 1 d . . .
H67 H 0.3961 0.1957 0.3271 0.192 Uiso 1 1 calc R . .
C68 C 0.2893(8) 0.2333(4) 0.2957(6) 0.150(5) Uani 1 1 d . . .
H68 H 0.2997 0.2254 0.2553 0.18 Uiso 1 1 calc R . .
C69 C 0.2206(7) 0.2621(4) 0.3118(5) 0.140(4) Uani 1 1 d . . .
H69 H 0.1833 0.2759 0.2823 0.168 Uiso 1 1 calc R . .
C70 C 0.2028(8) 0.2721(5) 0.3689(7) 0.147(4) Uani 1 1 d . . .
H70 H 0.1525 0.2918 0.3789 0.176 Uiso 1 1 calc R . .
C71 C 0.2548(8) 0.2549(5) 0.4119(6) 0.142(4) Uani 1 1 d . . .
H71 H 0.2417 0.2637 0.4518 0.171 Uiso 1 1 calc R . .
C72 C 0.3276(7) 0.2245(5) 0.3988(7) 0.175(5) Uani 1 1 d . . .
H72 H 0.3638 0.2107 0.429 0.21 Uiso 1 1 calc R . .

loop_
_atom_site_aniso_label
_atom_site_aniso_U_11
_atom_site_aniso_U_22
_atom_site_aniso_U_33
_atom_site_aniso_U_23
_atom_site_aniso_U_13
_atom_site_aniso_U_12
Mn1 0.0200(3) 0.0207(3) 0.0298(3) -0.0004(2) 0.0007(2) -0.00121(19)
Mn2 0.0201(3) 0.0200(3) 0.0310(3) -0.0021(2) 0.0006(2) -0.00242(19)
Mn3 0.0190(2) 0.0212(3) 0.0293(3) -0.0011(2) 0.0009(2) -0.00139(19)
N1 0.0256(15) 0.0248(15) 0.0318(16) -0.0003(12) -0.0005(12) -0.0037(12)
N2 0.0210(14) 0.0207(14) 0.0355(16) 0.0005(12) -0.0006(12) -0.0004(11)
N3 0.0198(14) 0.0241(15) 0.0324(16) 0.0008(12) 0.0018(12) -0.0004(11)
N4 0.0220(14) 0.0253(15) 0.0313(16) -0.0033(12) -0.0014(12) -0.0034(12)
N5 0.0243(14) 0.0169(14) 0.0328(16) 0.0023(11) 0.0032(12) 0.0004(11)
N6 0.0200(13) 0.0217(14) 0.0314(15) -0.0005(12) 0.0012(11) -0.0040(11)
O1 0.0300(13) 0.0369(14) 0.0356(14) 0.0103(11) 0.0015(11) -0.0003(11)
O2 0.0215(12) 0.0352(14) 0.0378(14) -0.0042(11) -0.0006(10) -0.0030(10)
O3 0.0340(14) 0.0337(14) 0.0329(14) -0.0077(11) 0.0042(11) 0.0001(11)
P1 0.0193(4) 0.0217(4) 0.0318(5) 0.0001(4) 0.0001(3) 0.0005(3)
P2 0.0271(5) 0.0203(5) 0.0445(6) -0.0030(4) 0.0044(4) -0.0055(4)
C1 0.0216(16) 0.0227(17) 0.0350(19) 0.0007(14) -0.0035(14) -0.0027(13)
C2 0.0192(16) 0.0214(17) 0.040(2) -0.0017(15) 0.0001(14) 0.0001(13)
C3 0.0224(17) 0.0241(18) 0.0336(19) 0.0002(14) 0.0001(14) -0.0028(14)
C4 0.0271(17) 0.0217(17) 0.036(2) -0.0022(14) -0.0044(15) 0.0023(14)
C5 0.0281(18) 0.0274(19) 0.0343(19) -0.0017(15) -0.0011(15) -0.0013(15)
C6 0.0309(19) 0.031(2) 0.041(2) -0.0058(16) -0.0036(16) -0.0002(15)
C7 0.040(2) 0.035(2) 0.034(2) -0.0073(16) -0.0027(17) 0.0034(17)
C8 0.0313(19) 0.033(2) 0.036(2) -0.0014(16) 0.0009(16) 0.0043(16)
C9 0.0275(18) 0.0259(19) 0.039(2) -0.0012(15) -0.0018(15) -0.0012(14)
C10 0.041(2) 0.050(3) 0.043(2) -0.011(2) -0.0032(19) -0.0058(19)
C11 0.043(2) 0.047(3) 0.035(2) -0.0046(18) 0.0042(18) -0.0013(19)
C12 0.0191(16) 0.0289(18) 0.0330(19) 0.0042(15) 0.0031(14) -0.0014(14)
C13 0.0221(17) 0.0256(18) 0.039(2) 0.0008(15) 0.0011(15) 0.0006(14)
C14 0.0245(18) 0.0278(19) 0.051(2) 0.0041(17) 0.0055(16) 0.0038(15)
C15 0.0278(19) 0.039(2) 0.057(3) 0.0162(19) -0.0021(18) 0.0062(17)
C16 0.0288(19) 0.043(2) 0.043(2) 0.0132(18) -0.0044(16) -0.0049(17)
C17 0.0288(18) 0.0300(19) 0.038(2) 0.0055(16) -0.0005(15) -0.0068(15)
C18 0.035(2) 0.033(2) 0.070(3) 0.002(2) 0.004(2) 0.0091(18)
C19 0.044(3) 0.054(3) 0.061(3) 0.024(3) -0.020(2) -0.013(2)
C20 0.0203(16) 0.0319(19) 0.0228(17) -0.0002(14) -0.0038(13) 0.0002(14)
C21 0.0224(17) 0.0337(19) 0.0295(18) 0.0037(15) -0.0037(14) -0.0005(14)
C22 0.0209(17) 0.046(2) 0.0279(18) 0.0050(16) -0.0025(14) -0.0044(16)
C23 0.0210(17) 0.048(2) 0.036(2) 0.0048(17) 0.0023(15) 0.0043(16)
C24 0.0241(17) 0.043(2) 0.0255(18) 0.0029(16) 0.0009(14) 0.0036(16)
C25 0.0231(17) 0.0327(19) 0.0273(18) 0.0008(15) -0.0002(14) -0.0014(14)
C26 0.0249(19) 0.052(3) 0.048(2) 0.008(2) 0.0003(17) -0.0057(18)
C27 0.029(2) 0.046(2) 0.046(2) 0.0008(19) 0.0049(17) 0.0094(18)
C28 0.0199(16) 0.0248(18) 0.043(2) -0.0092(15) 0.0003(15) -0.0020(14)
C29 0.0290(18) 0.0203(17) 0.037(2) -0.0010(15) 0.0033(15) 0.0017(14)
C30 0.0252(17) 0.0255(18) 0.037(2) 0.0020(15) 0.0032(15) -0.0050(14)
C31 0.0161(15) 0.036(2) 0.0307(18) -0.0072(15) -0.0009(13) 0.0043(14)
C32 0.0204(17) 0.034(2) 0.042(2) -0.0083(16) -0.0009(15) 0.0007(15)
C33 0.0249(18) 0.044(2) 0.035(2) -0.0105(17) -0.0026(15) 0.0042(16)
C34 0.030(2) 0.054(3) 0.036(2) 0.0032(18) -0.0026(16) 0.0006(18)
C35 0.035(2) 0.046(2) 0.034(2) 0.0037(18) -0.0035(16) -0.0027(17)
C36 0.0284(18) 0.036(2) 0.033(2) -0.0027(16) -0.0045(15) -0.0023(16)
C37 0.035(2) 0.061(3) 0.043(2) -0.013(2) 0.0034(18) -0.003(2)
C38 0.063(3) 0.058(3) 0.039(2) 0.019(2) -0.018(2) -0.017(2)
C39 0.0314(18) 0.0253(18) 0.0232(17) 0.0023(14) 0.0030(14) 0.0060(14)
C40 0.037(2) 0.030(2) 0.038(2) -0.0046(16) -0.0046(16) 0.0091(16)
C41 0.042(2) 0.035(2) 0.050(2) -0.0080(18) -0.0082(19) 0.0154(18)
C42 0.033(2) 0.050(3) 0.045(2) -0.0055(19) -0.0079(17) 0.0191(19)
C43 0.0267(18) 0.041(2) 0.0292(19) 0.0020(16) -0.0007(15) 0.0077(16)
C44 0.0269(18) 0.0281(18) 0.0285(18) 0.0045(15) 0.0034(14) 0.0041(14)
C45 0.051(3) 0.043(3) 0.094(4) -0.022(3) -0.023(3) 0.018(2)
C46 0.0277(19) 0.048(2) 0.040(2) 0.0051(18) -0.0054(16) 0.0060(17)
C47 0.0196(16) 0.0324(19) 0.0307(18) 0.0001(15) -0.0002(14) -0.0015(14)
C48 0.032(2) 0.033(2) 0.041(2) -0.0007(17) 0.0090(17) -0.0059(16)
C49 0.036(2) 0.048(3) 0.048(2) -0.0045(19) 0.0168(18) -0.0054(18)
C50 0.037(2) 0.046(2) 0.044(2) -0.0130(19) 0.0125(18) -0.0017(18)
C51 0.0313(19) 0.036(2) 0.033(2) -0.0083(16) -0.0006(15) -0.0029(16)
C52 0.0222(17) 0.0311(19) 0.0310(19) -0.0023(15) -0.0016(14) -0.0031(14)
C53 0.071(4) 0.059(3) 0.095(4) -0.015(3) 0.058(3) -0.010(3)
C54 0.045(2) 0.041(2) 0.044(2) -0.0141(19) 0.0047(19) -0.0036(19)
C55 0.032(2) 0.040(2) 0.038(2) 0.0047(17) 0.0022(16) 0.0046(17)
C56 0.039(2) 0.060(3) 0.039(2) 0.013(2) 0.0036(18) 0.012(2)
C57 0.048(3) 0.069(3) 0.057(3) 0.030(2) 0.010(2) 0.007(2)
C58 0.038(2) 0.046(2) 0.049(2) 0.017(2) 0.0092(19) -0.0016(18)
C59 0.0284(19) 0.042(2) 0.042(2) -0.0061(18) 0.0036(16) 0.0035(17)
C60 0.033(2) 0.082(4) 0.095(4) -0.023(3) 0.006(2) -0.001(2)
C61 0.029(2) 0.046(3) 0.079(3) -0.011(2) -0.013(2) 0.0004(18)
C62 0.036(2) 0.034(2) 0.042(2) -0.0045(17) -0.0059(17) -0.0072(16)
C63 0.037(2) 0.055(3) 0.032(2) 0.0006(18) -0.0018(16) 0.0039(19)
C64 0.043(2) 0.064(3) 0.033(2) -0.011(2) 0.0018(18) 0.007(2)
C65 0.078(4) 0.053(3) 0.058(3) -0.021(2) 0.014(3) 0.003(3)
C66 0.046(2) 0.032(2) 0.048(2) -0.0111(18) 0.0021(19) 0.0030(18)
F1 0.0492(15) 0.093(2) 0.0582(17) -0.0136(15) -0.0017(13) -0.0318(15)
F2 0.0584(18) 0.0572(19) 0.173(4) -0.055(2) -0.025(2) -0.0051(15)
F3 0.0648(18) 0.108(3) 0.0633(18) 0.0151(17) -0.0310(15) -0.0304(18)
F4 0.098(2) 0.0526(18) 0.085(2) 0.0199(15) 0.0491(19) 0.0079(16)
F5 0.0677(18) 0.101(2) 0.0469(16) -0.0284(15) 0.0230(13) -0.0252(17)
F6 0.0373(14) 0.116(3) 0.0608(17) 0.0162(17) 0.0064(13) -0.0111(15)
F7 0.0394(14) 0.0278(12) 0.099(2) -0.0069(12) -0.0105(13) 0.0022(10)
F8 0.0655(18) 0.0305(13) 0.101(2) 0.0161(14) -0.0103(16) 0.0105(12)
F9 0.0658(18) 0.0497(16) 0.091(2) -0.0201(15) 0.0201(16) 0.0088(14)
F10A 0.039(6) 0.22(3) 0.088(6) 0.021(9) -0.012(4) -0.061(11)
F11A 0.092(12) 0.085(9) 0.091(10) 0.054(7) -0.057(10) -0.032(8)
F12A 0.116(14) 0.096(14) 0.16(2) -0.049(14) -0.101(14) 0.027(11)
F10B 0.088(9) 0.19(3) 0.042(5) 0.025(8) -0.018(5) -0.055(13)
F11B 0.084(12) 0.090(14) 0.139(17) 0.071(12) -0.080(11) -0.061(10)
F12B 0.056(10) 0.139(14) 0.18(3) -0.034(16) -0.070(15) 0.038(10)
F13 0.0336(13) 0.0669(18) 0.087(2) 0.0050(15) 0.0222(13) -0.0092(12)
F14 0.0370(14) 0.0596(18) 0.117(2) 0.0457(17) -0.0108(15) -0.0114(12)
F15 0.0689(18) 0.074(2) 0.0661(18) -0.0122(15) 0.0017(15) -0.0393(16)
F16 0.0486(16) 0.0564(17) 0.108(2) 0.0011(16) -0.0210(16) 0.0233(13)
F17 0.0457(14) 0.0356(13) 0.0822(19) 0.0044(12) 0.0183(13) 0.0088(11)
F18 0.086(2) 0.0587(18) 0.0623(18) -0.0114(14) 0.0328(15) 0.0143(15)
F19 0.0405(15) 0.141(3) 0.077(2) -0.043(2) -0.0244(14) 0.0014(17)
F20 0.0566(17) 0.140(3) 0.0443(16) -0.0321(17) 0.0095(13) -0.0233(18)
F21 0.225(5) 0.059(2) 0.063(2) -0.0144(17) -0.054(3) -0.030(3)
F22 0.086(2) 0.070(2) 0.077(2) 0.0174(16) 0.0240(17) -0.0188(17)
F23 0.097(2) 0.0481(18) 0.104(3) 0.0043(17) 0.001(2) 0.0018(17)
F24 0.138(3) 0.072(2) 0.072(2) 0.0300(17) -0.042(2) -0.061(2)
F25 0.087(3) 0.045(2) 0.273(6) 0.018(3) 0.010(3) 0.0194(19)
F26 0.336(7) 0.066(2) 0.0440(18) -0.0151(16) -0.011(3) 0.111(3)
F27 0.115(3) 0.0488(17) 0.0615(18) -0.0061(14) -0.0162(17) 0.0436(17)
F28 0.0265(14) 0.073(2) 0.187(4) -0.012(2) 0.0033(18) 0.0021(13)
F29 0.0551(16) 0.0543(16) 0.084(2) 0.0187(15) -0.0302(14) -0.0159(13)
F30 0.115(3) 0.112(3) 0.0472(17) -0.0080(17) -0.0067(17) -0.062(2)
F31 0.105(3) 0.091(3) 0.127(3) -0.044(2) 0.081(2) -0.059(2)
F32 0.187(5) 0.119(3) 0.106(3) -0.033(3) 0.099(3) -0.070(3)
F33 0.062(3) 0.217(6) 0.397(10) 0.199(7) 0.125(4) 0.052(3)
F34 0.106(2) 0.0440(16) 0.0669(19) 0.0041(14) -0.0188(17) 0.0016(16)
F35 0.082(2) 0.0474(16) 0.0706(18) -0.0281(14) 0.0270(15) -0.0076(14)
F36 0.0571(16) 0.0456(15) 0.0787(19) -0.0206(13) 0.0178(14) -0.0207(12)
C67 0.103(7) 0.098(7) 0.280(17) -0.116(10) 0.079(9) -0.054(6)
C68 0.155(10) 0.061(5) 0.236(14) -0.054(7) 0.099(10) -0.052(6)
C69 0.161(9) 0.076(5) 0.184(10) 0.005(6) 0.086(8) -0.009(6)
C70 0.145(10) 0.100(7) 0.195(13) -0.019(8) 0.080(9) -0.013(7)
C71 0.133(9) 0.099(7) 0.196(12) -0.070(8) 0.048(8) -0.032(6)
C72 0.117(8) 0.127(8) 0.281(16) -0.104(10) -0.012(9) -0.046(7)

loop_
_atom_type_symbol
_atom_type_description
_atom_type_scat_dispersion_real
_atom_type_scat_dispersion_imag
_atom_type_scat_source
C C 0.0033 0.0016 'International Tables Vol C Tables 4.2.6.8 and 6.1.1.4'
H H 0 0 'International Tables Vol C Tables 4.2.6.8 and 6.1.1.4'
N N 0.0061 0.0033 'International Tables Vol C Tables 4.2.6.8 and 6.1.1.4'
O O 0.0106 0.006 'International Tables Vol C Tables 4.2.6.8 and 6.1.1.4'
F F 0.0171 0.0103 'International Tables Vol C Tables 4.2.6.8 and 6.1.1.4'
P P 0.1023 0.0942 'International Tables Vol C Tables 4.2.6.8 and 6.1.1.4'
Mn Mn 0.3368 0.7283 'International Tables Vol C Tables 4.2.6.8 and 6.1.1.4'

loop_
_geom_angle_atom_site_label_1
_geom_angle_atom_site_label_2
_geom_angle_atom_site_label_3
_geom_angle
N1 Mn1 N6 116.93(11)
N1 Mn1 N5 130.14(11)
N6 Mn1 N5 103.44(11)
N1 Mn1 O1 99.20(11)
N6 Mn1 O1 110.95(10)
N5 Mn1 O1 91.96(10)
N1 Mn1 P1 58.90(8)
N6 Mn1 P1 94.68(8)
N5 Mn1 P1 91.35(7)
O1 Mn1 P1 152.58(7)
N2 Mn2 N4 118.70(11)
N2 Mn2 O2 104.80(10)
N4 Mn2 O2 106.04(10)
N2 Mn2 N6 126.37(11)
N4 Mn2 N6 102.08(11)
O2 Mn2 N6 94.79(10)
N3 Mn3 N5 116.75(11)
N3 Mn3 N4 133.29(11)
N5 Mn3 N4 101.55(11)
N3 Mn3 O3 100.36(10)
N5 Mn3 O3 106.14(10)
N4 Mn3 O3 93.10(10)
N3 Mn3 P1 60.41(8)
N5 Mn3 P1 93.36(8)
N4 Mn3 P1 93.33(8)
O3 Mn3 P1 157.77(7)
C4 N1 C1 116.6(3)
C4 N1 Mn1 126.3(2)
C1 N1 Mn1 115.9(2)
C12 N2 C2 114.0(3)
C12 N2 Mn2 128.3(2)
C2 N2 Mn2 116.8(2)
C20 N3 C3 115.5(3)
C20 N3 Mn3 130.8(2)
C3 N3 Mn3 113.7(2)
C31 N4 C28 113.6(3)
C31 N4 Mn2 111.9(2)
C28 N4 Mn2 113.4(2)
C31 N4 Mn3 104.9(2)
C28 N4 Mn3 108.7(2)
Mn2 N4 Mn3 103.35(11)
C39 N5 C29 112.9(3)
C39 N5 Mn3 108.5(2)
C29 N5 Mn3 113.0(2)
C39 N5 Mn1 111.1(2)
C29 N5 Mn1 109.7(2)
Mn3 N5 Mn1 101.00(11)
C47 N6 C30 112.7(3)
C47 N6 Mn1 115.0(2)
C30 N6 Mn1 111.9(2)
C47 N6 Mn2 104.9(2)
C30 N6 Mn2 108.8(2)
Mn1 N6 Mn2 102.60(11)
C58 O1 C55 109.3(3)
C58 O1 Mn1 129.0(2)
C55 O1 Mn1 120.3(2)
C62 O2 C59 108.2(3)
C62 O2 Mn2 126.7(2)
C59 O2 Mn2 124.7(2)
C66 O3 C63 108.8(3)
C66 O3 Mn3 129.9(2)
C63 O3 Mn3 119.5(2)
C2 P1 C1 104.27(16)
C2 P1 C3 108.35(16)
C1 P1 C3 105.57(16)
C2 P1 Mn3 131.53(11)
C1 P1 Mn3 122.26(11)
C3 P1 Mn3 73.52(11)
C2 P1 Mn1 117.97(12)
C1 P1 Mn1 72.78(11)
C3 P1 Mn1 132.70(11)
Mn3 P1 Mn1 69.18(2)
C30 P2 C29 106.58(16)
C30 P2 C28 108.47(16)
C29 P2 C28 104.85(16)
N1 C1 P1 103.4(2)
N2 C2 P1 107.4(2)
N3 C3 P1 103.8(2)
N1 C4 C9 119.0(3)
N1 C4 C5 124.2(3)
C9 C4 C5 116.8(3)
C6 C5 C4 120.2(3)
C7 C6 C5 122.1(3)
C7 C6 C10 118.4(3)
C5 C6 C10 119.5(3)
C6 C7 C8 118.0(4)
C9 C8 C7 121.3(4)
C9 C8 C11 118.6(3)
C7 C8 C11 120.0(3)
C8 C9 C4 121.5(3)
F2 C10 F1 106.5(4)
F2 C10 F3 106.1(4)
F1 C10 F3 104.4(4)
F2 C10 C6 113.1(4)
F1 C10 C6 114.0(3)
F3 C10 C6 112.1(4)
F6 C11 F4 105.6(4)
F6 C11 F5 106.9(3)
F4 C11 F5 105.8(4)
F6 C11 C8 113.2(3)
F4 C11 C8 112.2(3)
F5 C11 C8 112.5(3)
N2 C12 C17 120.0(3)
N2 C12 C13 123.6(3)
C17 C12 C13 116.5(3)
C14 C13 C12 120.9(3)
C15 C14 C13 121.7(4)
C15 C14 C18 120.0(3)
C13 C14 C18 118.3(3)
C16 C15 C14 118.0(3)
C15 C16 C17 121.8(4)
C15 C16 C19 119.5(4)
C17 C16 C19 118.7(4)
C16 C17 C12 121.1(4)
F7 C18 F9 106.6(4)
F7 C18 F8 106.7(3)
F9 C18 F8 104.8(3)
F7 C18 C14 113.9(3)
F9 C18 C14 111.7(4)
F8 C18 C14 112.6(4)
F11B C19 F11A 129.5(7)
F11B C19 F10B 105.6(11)
F11A C19 F10B 47.2(8)
F11B C19 F10A 60.9(8)
F11A C19 F10A 106.5(9)
F10B C19 F10A 136.2(7)
F11B C19 F12A 45.5(8)
F11A C19 F12A 105.6(9)
F10B C19 F12A 64.0(9)
F10A C19 F12A 104.0(9)
F11B C19 F12B 107.0(10)
F11A C19 F12B 59.5(8)
F10B C19 F12B 104.6(10)
F10A C19 F12B 51.5(8)
F12A C19 F12B 133.7(7)
F11B C19 C16 114.6(6)
F11A C19 C16 115.2(5)
F10B C19 C16 111.9(6)
F10A C19 C16 111.4(6)
F12A C19 C16 113.3(6)
F12B C19 C16 112.4(6)
N3 C20 C21 124.6(3)
N3 C20 C25 118.9(3)
C21 C20 C25 116.4(3)
C22 C21 C20 120.7(3)
C23 C22 C21 121.9(3)
C23 C22 C26 120.1(3)
C21 C22 C26 118.0(4)
C22 C23 C24 118.1(3)
C25 C24 C23 120.8(4)
C25 C24 C27 120.1(3)
C23 C24 C27 119.0(3)
C24 C25 C20 122.0(3)
F14 C26 F15 108.0(4)
F14 C26 F13 105.2(3)
F15 C26 F13 105.1(3)
F14 C26 C22 113.4(3)
F15 C26 C22 111.9(3)
F13 C26 C22 112.6(4)
F17 C27 F16 106.7(3)
F17 C27 F18 105.7(3)
F16 C27 F18 105.3(3)
F17 C27 C24 114.3(3)
F16 C27 C24 112.8(3)
F18 C27 C24 111.4(3)
N4 C28 P2 121.1(2)
N5 C29 P2 121.5(2)
N6 C30 P2 121.9(2)
C36 C31 C32 117.2(3)
C36 C31 N4 117.6(3)
C32 C31 N4 125.1(3)
C33 C32 C31 119.9(4)
C34 C33 C32 121.9(3)
C34 C33 C37 118.2(4)
C32 C33 C37 119.9(4)
C33 C34 C35 118.4(4)
C36 C35 C34 120.3(4)
C36 C35 C38 118.6(4)
C34 C35 C38 121.1(4)
C35 C36 C31 122.3(3)
F21 C37 F19 106.0(4)
F21 C37 F20 107.1(4)
F19 C37 F20 104.5(4)
F21 C37 C33 113.5(4)
F19 C37 C33 112.5(4)
F20 C37 C33 112.6(4)
F24 C38 F23 104.7(5)
F24 C38 F22 110.3(4)
F23 C38 F22 104.3(4)
F24 C38 C35 114.6(3)
F23 C38 C35 111.8(4)
F22 C38 C35 110.5(4)
C44 C39 C40 117.2(3)
C44 C39 N5 119.0(3)
C40 C39 N5 123.9(3)
C41 C40 C39 120.3(4)
C42 C41 C40 122.3(4)
C42 C41 C45 119.6(4)
C40 C41 C45 118.1(4)
C41 C42 C43 118.1(3)
C44 C43 C42 120.3(4)
C44 C43 C46 118.9(3)
C42 C43 C46 120.8(3)
C43 C44 C39 121.8(3)
F26 C45 F27 113.1(5)
F26 C45 F25 103.7(5)
F27 C45 F25 98.3(5)
F26 C45 C41 114.1(5)
F27 C45 C41 114.8(4)
F25 C45 C41 111.1(4)
F28 C46 F30 107.0(4)
F28 C46 F29 106.1(4)
F30 C46 F29 104.2(4)
F28 C46 C43 113.4(4)
F30 C46 C43 112.0(3)
F29 C46 C43 113.4(3)
C48 C47 C52 117.4(3)
C48 C47 N6 124.4(3)
C52 C47 N6 118.1(3)
C49 C48 C47 119.8(4)
C50 C49 C48 122.2(4)
C50 C49 C53 118.2(4)
C48 C49 C53 119.5(4)
C49 C50 C51 118.1(4)
C52 C51 C50 120.9(4)
C52 C51 C54 118.9(3)
C50 C51 C54 119.9(3)
C51 C52 C47 121.5(3)
F33 C53 F31 111.0(6)
F33 C53 F32 102.2(6)
F31 C53 F32 101.2(5)
F33 C53 C49 113.5(5)
F31 C53 C49 115.8(4)
F32 C53 C49 111.6(5)
F35 C54 F36 108.8(3)
F35 C54 F34 106.2(4)
F36 C54 F34 105.5(4)
F35 C54 C51 113.1(4)
F36 C54 C51 112.1(3)
F34 C54 C51 110.6(3)
O1 C55 C56 105.2(3)
C55 C56 C57 102.7(4)
C56 C57 C58 103.3(3)
O1 C58 C57 105.8(3)
O2 C59 C60 103.7(3)
C61 C60 C59 104.4(4)
C60 C61 C62 105.1(3)
O2 C62 C61 106.6(3)
O3 C63 C64 104.8(3)
C65 C64 C63 101.6(3)
C66 C65 C64 103.9(4)
O3 C66 C65 105.6(4)
C68 C67 C72 119.4(11)
C69 C68 C67 119.8(13)
C68 C69 C70 121.5(13)
C71 C70 C69 121.3(12)
C70 C71 C72 120.7(13)
C71 C72 C67 117.3(13)

loop_
_geom_bond_atom_site_label_1
_geom_bond_atom_site_label_2
_geom_bond_distance
Mn1 N1 2.057(3)
Mn1 N6 2.128(3)
Mn1 N5 2.177(3)
Mn1 O1 2.183(2)
Mn1 P1 2.9687(10)
Mn2 N2 2.062(3)
Mn2 N4 2.148(3)
Mn2 O2 2.171(2)
Mn2 N6 2.192(3)
Mn3 N3 2.070(3)
Mn3 N5 2.151(3)
Mn3 N4 2.184(3)
Mn3 O3 2.187(2)
Mn3 P1 2.9149(10)
N1 C4 1.375(4)
N1 C1 1.454(4)
N2 C12 1.374(4)
N2 C2 1.457(4)
N3 C20 1.374(4)
N3 C3 1.461(4)
N4 C31 1.426(5)
N4 C28 1.481(4)
N5 C39 1.415(4)
N5 C29 1.477(4)
N6 C47 1.423(4)
N6 C30 1.478(4)
O1 C58 1.454(4)
O1 C55 1.459(4)
O2 C62 1.452(4)
O2 C59 1.462(4)
O3 C66 1.459(5)
O3 C63 1.466(5)
P1 C2 1.832(3)
P1 C1 1.838(3)
P1 C3 1.845(3)
P2 C30 1.841(4)
P2 C29 1.842(4)
P2 C28 1.842(4)
C4 C9 1.409(5)
C4 C5 1.410(5)
C5 C6 1.385(5)
C6 C7 1.378(5)
C6 C10 1.493(5)
C7 C8 1.383(5)
C8 C9 1.373(5)
C8 C11 1.498(5)
C10 F2 1.306(5)
C10 F1 1.324(5)
C10 F3 1.336(5)
C11 F6 1.316(5)
C11 F4 1.326(5)
C11 F5 1.327(5)
C12 C17 1.406(5)
C12 C13 1.410(5)
C13 C14 1.384(5)
C14 C15 1.376(6)
C14 C18 1.491(6)
C15 C16 1.374(6)
C16 C17 1.381(5)
C16 C19 1.505(6)
C18 F7 1.329(5)
C18 F9 1.340(5)
C18 F8 1.345(5)
C19 F11B 1.257(13)
C19 F11A 1.271(9)
C19 F10B 1.288(11)
C19 F10A 1.291(10)
C19 F12A 1.326(12)
C19 F12B 1.330(10)
C20 C21 1.402(5)
C20 C25 1.408(5)
C21 C22 1.395(5)
C22 C23 1.372(5)
C22 C26 1.488(5)
C23 C24 1.391(5)
C24 C25 1.378(5)
C24 C27 1.488(6)
C26 F14 1.316(5)
C26 F15 1.327(5)
C26 F13 1.337(5)
C27 F17 1.327(5)
C27 F16 1.332(5)
C27 F18 1.339(5)
C31 C36 1.394(5)
C31 C32 1.404(5)
C32 C33 1.400(6)
C33 C34 1.378(6)
C33 C37 1.499(6)
C34 C35 1.387(6)
C35 C36 1.384(5)
C35 C38 1.502(6)
C37 F21 1.296(6)
C37 F19 1.309(5)
C37 F20 1.319(5)
C38 F24 1.282(5)
C38 F23 1.338(6)
C38 F22 1.343(5)
C39 C44 1.399(5)
C39 C40 1.400(5)
C40 C41 1.383(5)
C41 C42 1.372(6)
C41 C45 1.504(6)
C42 C43 1.395(5)
C43 C44 1.384(5)
C43 C46 1.490(6)
C45 F26 1.229(6)
C45 F27 1.263(6)
C45 F25 1.401(7)
C46 F28 1.307(5)
C46 F30 1.316(5)
C46 F29 1.324(5)
C47 C48 1.400(5)
C47 C52 1.404(5)
C48 C49 1.390(5)
C49 C50 1.380(6)
C49 C53 1.491(6)
C50 C51 1.380(5)
C51 C52 1.380(5)
C51 C54 1.510(6)
C53 F33 1.248(7)
C53 F31 1.286(6)
C53 F32 1.343(8)
C54 F35 1.313(5)
C54 F36 1.318(5)
C54 F34 1.350(5)
C55 C56 1.507(5)
C56 C57 1.508(7)
C57 C58 1.517(6)
C59 C60 1.493(6)
C60 C61 1.482(7)
C61 C62 1.500(6)
C63 C64 1.511(6)
C64 C65 1.508(7)
C65 C66 1.504(6)
C67 C68 1.391(17)
C67 C72 1.423(17)
C68 C69 1.332(13)
C69 C70 1.349(14)
C70 C71 1.343(15)
C71 C72 1.388(14)
